data_7236688
loop_
_publ_author_name
'Zhu, Yingzhong'
'Du, Wei'
'Zhang, Mingzhu'
'Xu, Ying'
'Song, Leilei'
'Zhang, Qiong'
'Tian, Xiaohe'
'Zhou, Hongping'
'Wu, Jieying'
'Tian, Yupeng'

_publ_section_title
;
 A series of water-soluble A--\p--A&#x2032; typological indolium
 derivatives with two-photon properties for rapidly detecting
 HSO3&#x2212;/SO32&#x2212;in living cells
;
_journal_issue 21
_journal_name_full 'Journal of Materials Chemistry B'
_journal_page_first 3862
_journal_paper_doi 10.1039/C7TB00726D
_journal_volume 5
_journal_year 2017
_chemical_formula_sum 'C18 H19 I N2'
_chemical_formula_weight 390.25
_space_group_IT_number 36
_space_group_name_Hall 'C 2c -2'
_space_group_name_H-M_alt 'C m c 21'
_atom_sites_solution_hydrogens geom
_atom_sites_solution_primary direct
_atom_sites_solution_secondary difmap
_audit_creation_method SHELXL-97
_audit_update_record
;
2016-12-17 deposited with the CCDC.
2017-04-22 downloaded from the CCDC.
;
_cell_angle_alpha 90.00
_cell_angle_beta 90.00
_cell_angle_gamma 90.00
_cell_formula_units_Z 4
_cell_length_a 7.2991(12)
_cell_length_b 18.472(3)
_cell_length_c 12.541(2)
_cell_measurement_temperature 296(2)
_cell_volume 1690.9(5)
_computing_structure_refinement 'SHELXL-97 (Sheldrick, 1997)'
_computing_structure_solution 'SHELXS-97 (Sheldrick, 1990)'
_diffrn_ambient_temperature 296(2)
_diffrn_measured_fraction_theta_full 1.000
_diffrn_measured_fraction_theta_max 1.000
_diffrn_radiation_monochromator graphite
_diffrn_radiation_source 'fine-focus sealed tube'
_diffrn_radiation_type MoK\a
_diffrn_radiation_wavelength 0.71073
_diffrn_reflns_av_R_equivalents 0.0244
_diffrn_reflns_av_sigmaI/netI 0.0244
_diffrn_reflns_limit_h_max 8
_diffrn_reflns_limit_h_min -8
_diffrn_reflns_limit_k_max 21
_diffrn_reflns_limit_k_min -21
_diffrn_reflns_limit_l_max 14
_diffrn_reflns_limit_l_min -14
_diffrn_reflns_number 5902
_diffrn_reflns_theta_full 25.00
_diffrn_reflns_theta_max 25.00
_diffrn_reflns_theta_min 2.21
_exptl_absorpt_coefficient_mu 1.890
_exptl_absorpt_correction_T_max 0.7037
_exptl_absorpt_correction_T_min 0.6010
_exptl_absorpt_correction_type none
_exptl_crystal_density_diffrn 1.533
_exptl_crystal_density_method 'not measured'
_exptl_crystal_F_000 776
_exptl_crystal_size_max 0.30
_exptl_crystal_size_mid 0.20
_exptl_crystal_size_min 0.20
_refine_diff_density_max 0.329
_refine_diff_density_min -0.236
_refine_diff_density_rms 0.042
_refine_ls_abs_structure_details 'Flack H D (1983), Acta Cryst. A39, 876-881'
_refine_ls_abs_structure_Flack 0.04(2)
_refine_ls_extinction_method none
_refine_ls_goodness_of_fit_ref 1.061
_refine_ls_hydrogen_treatment mixed
_refine_ls_matrix_type full
_refine_ls_number_parameters 126
_refine_ls_number_reflns 1509
_refine_ls_number_restraints 1
_refine_ls_restrained_S_all 1.060
_refine_ls_R_factor_all 0.0210
_refine_ls_R_factor_gt 0.0188
_refine_ls_shift/su_max 0.000
_refine_ls_shift/su_mean 0.000
_refine_ls_structure_factor_coef Fsqd
_refine_ls_weighting_details 'calc w=1/[\s^2^(Fo^2^)+(0.0165P)^2^+0.6418P] where P=(Fo^2^+2Fc^2^)/3'
_refine_ls_weighting_scheme calc
_refine_ls_wR_factor_gt 0.0418
_refine_ls_wR_factor_ref 0.0430
_reflns_number_gt 1422
_reflns_number_total 1509
_reflns_threshold_expression >2sigma(I)
_cod_data_source_file c7tb00726d2.cif
_cod_data_source_block 2
_cod_database_code 7236688

loop_
_symmetry_equiv_pos_as_xyz
'x, y, z'
'-x, -y, z+1/2'
'x, -y, z+1/2'
'-x, y, z'
'x+1/2, y+1/2, z'
'-x+1/2, -y+1/2, z+1/2'
'x+1/2, -y+1/2, z+1/2'
'-x+1/2, y+1/2, z'

loop_
_atom_site_label
_atom_site_type_symbol
_atom_site_fract_x
_atom_site_fract_y
_atom_site_fract_z
_atom_site_U_iso_or_equiv
_atom_site_adp_type
_atom_site_occupancy
_atom_site_symmetry_multiplicity
_atom_site_calc_flag
_atom_site_refinement_flags
I1 I 0.0000 0.317152(13) 0.05301(6) 0.05497(10) Uani 1 2 d S
C16 C 0.0000 0.1939(4) 0.4406(8) 0.055(3) Uani 1 2 d S
H16A H 0.1220 0.1748 0.4357 0.082 Uiso 0.50 1 calc PR
H16B H -0.0417 0.2076 0.3708 0.082 Uiso 0.50 1 calc PR
H16C H -0.0803 0.1577 0.4694 0.082 Uiso 0.50 1 calc PR
C8 C 0.0000 0.2569(5) 0.6137(6) 0.0400(16) Uani 1 2 d S
C7 C 0.0000 0.1901(3) 0.6723(8) 0.043(2) Uani 1 2 d S
H7 H 0.0000 0.1473 0.6332 0.052 Uiso 1 2 calc SR
N2 N 0.0000 0.2570(3) 0.5098(4) 0.0386(15) Uani 1 2 d S
C9 C 0.0000 0.3353(4) 0.6551(6) 0.0411(17) Uani 1 2 d S
C6 C 0.0000 0.1846(2) 0.7784(4) 0.0481(10) Uani 1 2 d S
H6 H 0.0000 0.2271 0.8182 0.058 Uiso 1 2 calc SR
C10 C 0.0000 0.37654(17) 0.5524(10) 0.0431(7) Uani 1 2 d S
C3 C 0.0000 0.1156(2) 0.9458(4) 0.0582(12) Uani 1 2 d S
H3 H 0.0000 0.1591 0.9830 0.070 Uiso 1 2 calc SR
C5 C 0.0000 0.1150(2) 0.8366(3) 0.0465(10) Uani 1 2 d S
C13 C 0.0000 0.3508(3) 0.3627(4) 0.0537(11) Uani 1 2 d S
H13 H 0.0000 0.3178 0.3068 0.064 Uiso 1 2 calc SR
C17 C 0.1735(4) 0.35076(17) 0.7207(2) 0.0553(8) Uani 1 1 d .
H17A H 0.1847 0.4020 0.7320 0.083 Uiso 1 1 calc R
H17B H 0.2789 0.3334 0.6827 0.083 Uiso 1 1 calc R
H17C H 0.1651 0.3265 0.7882 0.083 Uiso 1 1 calc R
C12 C 0.0000 0.4498(2) 0.5331(5) 0.0575(18) Uani 1 2 d S
H12 H 0.0000 0.4828 0.5891 0.069 Uiso 1 2 calc SR
C4 C 0.0000 0.0477(3) 0.7870(5) 0.0639(15) Uani 1 2 d S
H4 H 0.0000 0.0440 0.7131 0.077 Uiso 1 2 calc SR
N1 N 0.0000 -0.0137(2) 0.9566(4) 0.0695(11) Uani 1 2 d S
C2 C 0.0000 -0.0143(3) 0.8508(6) 0.0720(17) Uani 1 2 d S
H2 H 0.0000 -0.0591 0.8168 0.086 Uiso 1 2 calc SR
C1 C 0.0000 0.0506(3) 0.9997(5) 0.0716(15) Uani 1 2 d S
H1 H 0.0000 0.0527 1.0738 0.086 Uiso 1 2 calc SR
C15 C 0.0000 0.4238(3) 0.3447(4) 0.0682(14) Uani 1 2 d S
H15 H 0.0000 0.4407 0.2749 0.082 Uiso 1 2 calc SR
C14 C 0.0000 0.4733(3) 0.4279(5) 0.0719(15) Uani 1 2 d S
H14 H 0.0000 0.5226 0.4131 0.086 Uiso 1 2 calc SR
C11 C 0.0000 0.3286(4) 0.4669(7) 0.0413(19) Uani 1 2 d S

loop_
_atom_site_aniso_label
_atom_site_aniso_U_11
_atom_site_aniso_U_22
_atom_site_aniso_U_33
_atom_site_aniso_U_23
_atom_site_aniso_U_13
_atom_site_aniso_U_12
I1 0.05476(14) 0.06536(16) 0.04480(15) -0.0051(3) 0.000 0.000
C16 0.066(6) 0.071(5) 0.028(5) -0.014(4) 0.000 0.000
C8 0.032(3) 0.065(4) 0.023(3) -0.008(3) 0.000 0.000
C7 0.042(5) 0.034(3) 0.054(7) 0.006(3) 0.000 0.000
N2 0.040(3) 0.036(2) 0.040(3) -0.0077(17) 0.000 0.000
C9 0.049(4) 0.044(3) 0.031(4) -0.001(3) 0.000 0.000
C6 0.055(3) 0.045(2) 0.044(3) -0.007(2) 0.000 0.000
C10 0.0431(16) 0.0512(18) 0.0351(17) 0.001(5) 0.000 0.000
C3 0.080(3) 0.046(2) 0.049(3) 0.002(2) 0.000 0.000
C5 0.049(2) 0.045(2) 0.046(3) -0.0013(19) 0.000 0.000
C13 0.057(3) 0.069(3) 0.035(3) -0.002(2) 0.000 0.000
C17 0.064(2) 0.0599(18) 0.0424(17) -0.0028(14) -0.0104(15) -0.0118(15)
C12 0.076(3) 0.048(2) 0.049(6) -0.002(2) 0.000 0.000
C4 0.086(4) 0.053(3) 0.053(3) -0.003(3) 0.000 0.000
N1 0.079(3) 0.050(2) 0.080(3) 0.013(2) 0.000 0.000
C2 0.078(4) 0.043(3) 0.095(5) -0.007(3) 0.000 0.000
C1 0.110(4) 0.048(3) 0.056(3) 0.010(2) 0.000 0.000
C15 0.078(4) 0.085(4) 0.041(3) 0.020(3) 0.000 0.000
C14 0.085(4) 0.061(3) 0.070(4) 0.024(3) 0.000 0.000
C11 0.034(3) 0.053(4) 0.037(4) 0.003(3) 0.000 0.000

loop_
_atom_type_symbol
_atom_type_description
_atom_type_scat_dispersion_real
_atom_type_scat_dispersion_imag
_atom_type_scat_source
C C 0.0033 0.0016 'International Tables Vol C Tables 4.2.6.8 and 6.1.1.4'
H H 0.0000 0.0000 'International Tables Vol C Tables 4.2.6.8 and 6.1.1.4'
N N 0.0061 0.0033 'International Tables Vol C Tables 4.2.6.8 and 6.1.1.4'
I I -0.4742 1.8119 'International Tables Vol C Tables 4.2.6.8 and 6.1.1.4'

loop_
_geom_angle_atom_site_label_1
_geom_angle_atom_site_label_2
_geom_angle_atom_site_label_3
_geom_angle
_geom_angle_site_symmetry_1
_geom_angle_site_symmetry_3
N2 C16 H16A 109.5 . .
N2 C16 H16B 109.5 . .
H16A C16 H16B 109.5 . .
N2 C16 H16C 109.5 . .
H16A C16 H16C 109.5 . .
H16B C16 H16C 109.5 . .
N2 C8 C7 120.8(9) . .
N2 C8 C9 109.7(8) . .
C7 C8 C9 129.5(8) . .
C6 C7 C8 125.1(7) . .
C6 C7 H7 117.5 . .
C8 C7 H7 117.5 . .
C8 N2 C11 112.3(8) . .
C8 N2 C16 126.6(9) . .
C11 N2 C16 121.1(8) . .
C10 C9 C17 111.4(4) . .
C10 C9 C17 111.4(4) . 4
C17 C9 C17 111.0(5) . 4
C10 C9 C8 100.9(6) . .
C17 C9 C8 110.9(4) . .
C17 C9 C8 110.9(4) 4 .
C7 C6 C5 123.9(4) . .
C7 C6 H6 118.0 . .
C5 C6 H6 118.0 . .
C12 C10 C11 119.4(10) . .
C12 C10 C9 130.8(9) . .
C11 C10 C9 109.8(3) . .
C5 C3 C1 118.9(4) . .
C5 C3 H3 120.5 . .
C1 C3 H3 120.5 . .
C3 C5 C4 117.0(4) . .
C3 C5 C6 119.1(4) . .
C4 C5 C6 123.9(4) . .
C15 C13 C11 117.0(5) . .
C15 C13 H13 121.5 . .
C11 C13 H13 121.5 . .
C9 C17 H17A 109.5 . .
C9 C17 H17B 109.5 . .
H17A C17 H17B 109.5 . .
C9 C17 H17C 109.5 . .
H17A C17 H17C 109.5 . .
H17B C17 H17C 109.5 . .
C10 C12 C14 118.4(7) . .
C10 C12 H12 120.8 . .
C14 C12 H12 120.8 . .
C5 C4 C2 118.6(6) . .
C5 C4 H4 120.7 . .
C2 C4 H4 120.7 . .
C1 N1 C2 115.0(4) . .
N1 C2 C4 124.4(6) . .
N1 C2 H2 117.8 . .
C4 C2 H2 117.8 . .
N1 C1 C3 126.2(5) . .
N1 C1 H1 116.9 . .
C3 C1 H1 116.9 . .
C13 C15 C14 121.7(5) . .
C13 C15 H15 119.1 . .
C14 C15 H15 119.1 . .
C15 C14 C12 120.5(5) . .
C15 C14 H14 119.7 . .
C12 C14 H14 119.7 . .
C13 C11 C10 123.0(7) . .
C13 C11 N2 129.6(7) . .
C10 C11 N2 107.4(7) . .

loop_
_geom_bond_atom_site_label_1
_geom_bond_atom_site_label_2
_geom_bond_distance
_geom_bond_site_symmetry_2
C16 N2 1.454(9) .
C16 H16A 0.9600 .
C16 H16B 0.9600 .
C16 H16C 0.9600 .
C8 N2 1.303(5) .
C8 C7 1.437(11) .
C8 C9 1.537(10) .
C7 C6 1.335(12) .
C7 H7 0.9300 .
N2 C11 1.427(8) .
C9 C10 1.497(13) .
C9 C17 1.537(5) .
C9 C17 1.537(5) 4
C6 C5 1.478(6) .
C6 H6 0.9300 .
C10 C12 1.374(5) .
C10 C11 1.391(13) .
C3 C5 1.370(7) .
C3 C1 1.377(6) .
C3 H3 0.9300 .
C5 C4 1.390(6) .
C13 C15 1.367(7) .
C13 C11 1.369(9) .
C13 H13 0.9300 .
C17 H17A 0.9600 .
C17 H17B 0.9600 .
C17 H17C 0.9600 .
C12 C14 1.389(9) .
C12 H12 0.9300 .
C4 C2 1.397(7) .
C4 H4 0.9300 .
N1 C1 1.305(6) .
N1 C2 1.327(8) .
C2 H2 0.9300 .
C1 H1 0.9300 .
C15 C14 1.388(8) .
C15 H15 0.9300 .
C14 H14 0.9300 .

loop_
_geom_torsion_atom_site_label_1
_geom_torsion_atom_site_label_2
_geom_torsion_atom_site_label_3
_geom_torsion_atom_site_label_4
_geom_torsion
_geom_torsion_site_symmetry_1
_geom_torsion_site_symmetry_4
N2 C8 C7 C6 180.000(2) . .
C9 C8 C7 C6 0.000(2) . .
C7 C8 N2 C11 180.000(2) . .
C9 C8 N2 C11 0.000(2) . .
C7 C8 N2 C16 0.000(3) . .
C9 C8 N2 C16 180.000(2) . .
N2 C8 C9 C10 0.000(3) . .
C7 C8 C9 C10 180.000(3) . .
N2 C8 C9 C17 -118.2(4) . .
C7 C8 C9 C17 61.8(4) . .
N2 C8 C9 C17 118.2(4) . 4
C7 C8 C9 C17 -61.8(4) . 4
C8 C7 C6 C5 180.000(2) . .
C17 C9 C10 C12 -62.3(4) . .
C17 C9 C10 C12 62.3(4) 4 .
C8 C9 C10 C12 180.000(2) . .
C17 C9 C10 C11 117.7(4) . .
C17 C9 C10 C11 -117.7(4) 4 .
C8 C9 C10 C11 0.000(2) . .
C1 C3 C5 C4 0.000(2) . .
C1 C3 C5 C6 180.000(1) . .
C7 C6 C5 C3 180.000(1) . .
C7 C6 C5 C4 0.000(2) . .
C11 C10 C12 C14 0.000(3) . .
C9 C10 C12 C14 180.000(3) . .
C3 C5 C4 C2 0.000(2) . .
C6 C5 C4 C2 180.000(1) . .
C1 N1 C2 C4 0.000(2) . .
C5 C4 C2 N1 0.000(2) . .
C2 N1 C1 C3 0.000(2) . .
C5 C3 C1 N1 0.000(2) . .
C11 C13 C15 C14 0.000(2) . .
C13 C15 C14 C12 0.000(2) . .
C10 C12 C14 C15 0.000(2) . .
C15 C13 C11 C10 0.000(3) . .
C15 C13 C11 N2 180.000(2) . .
C12 C10 C11 C13 0.000(3) . .
C9 C10 C11 C13 180.000(2) . .
C12 C10 C11 N2 180.000(3) . .
C9 C10 C11 N2 0.000(2) . .
C8 N2 C11 C13 180.000(2) . .
C16 N2 C11 C13 0.000(3) . .
C8 N2 C11 C10 0.000(2) . .
C16 N2 C11 C10 180.000(2) . .
